data_2310397
loop_
_publ_author_name
'Gronvold, F.'
'Kjekshus, A.'
'Raaum, F.'

_publ_section_title
;
 The crystal structure of Ti5 Te4
;
_journal_name_full 'Acta Crystallographica (1,1948-23,1967)'
_journal_page_first 930
_journal_page_last 934
_journal_volume 14
_journal_year 1961
_chemical_formula_sum 'Te4 Ti5'
_chemical_name_systematic 'Ti5 Te4'
_space_group_IT_number 87
_symmetry_space_group_name_Hall '-I 4'
_symmetry_space_group_name_H-M 'I 4/m'
_cell_angle_alpha 90
_cell_angle_beta 90
_cell_angle_gamma 90
_cell_formula_units_Z 2
_cell_length_a 10.164
_cell_length_b 10.164
_cell_length_c 3.772
_cell_volume 389.674
_citation_journal_id_ASTM ACCRA9
_cod_data_source_file Gronvold_ACCRA9_1961_1465.cif
_cod_data_source_block Te4Ti5
_cod_original_cell_volume 389.6736
_cod_database_code 2310397

loop_
_symmetry_equiv_pos_as_xyz
x,y,z
-y,x,z
-x,-y,z
y,-x,z
-x,-y,-z
y,-x,-z
x,y,-z
-y,x,-z
x+1/2,y+1/2,z+1/2
-y+1/2,x+1/2,z+1/2
-x+1/2,-y+1/2,z+1/2
y+1/2,-x+1/2,z+1/2
-x+1/2,-y+1/2,-z+1/2
y+1/2,-x+1/2,-z+1/2
x+1/2,y+1/2,-z+1/2
-y+1/2,x+1/2,-z+1/2

loop_
_atom_site_label
_atom_site_type_symbol
_atom_site_fract_x
_atom_site_fract_y
_atom_site_fract_z
_atom_site_occupancy
_atom_site_U_iso_or_equiv
Te1 Te 0.0589 0.2797 0 1 0.0
Ti1 Ti 0 0 0 1 0.0
Ti2 Ti 0.3144 0.3752 0 1 0.0
